data_2232144
loop_
_publ_author_name
'Wang, Chun-Jie'
'Wang, Qian-Qian'
'Xu, Xiang-Jun'
'Liu, Chun-Bo'
'Che, Guang-Bo'

_publ_section_title
;
 Poly[[(\m-benzene-1,4-dicarboxylato)bis[\m-4-(1<i>H</i>-1,3,7,8-tetraazacyclopenta[<i>l</i>]phenanthren-2-yl)benzoato]dizinc]
 tetrahydrate]
;
_journal_coeditor_code BG2420
_journal_issue 11
_journal_name_full 'Acta Crystallographica Section E'
_journal_page_first m1493
_journal_page_last m1494
_journal_paper_doi 10.1107/S1600536811040062
_journal_volume 67
_journal_year 2011
_chemical_formula_iupac '[Zn2 (C8 H4 O4) (C20 H11 N4 O2)2], 4H2 O'
_chemical_formula_moiety 'C24 H13 N4 O4 Zn, 2(H2 O)'
_chemical_formula_sum 'C48 H34 N8 O12 Zn2'
_chemical_formula_weight 1037.54
_chemical_name_systematic
;
Poly[[(\m-benzene-1,4-dicarboxylato)bis[\m-4-(1<i>H</i>-1,3,7,8-
tetraazacyclopenta[<i>l</i>]phenanthren-2-yl)benzoato]dizinc]
tetrahydrate]
;
_space_group_IT_number 2
_symmetry_cell_setting triclinic
_symmetry_space_group_name_Hall '-P 1'
_symmetry_space_group_name_H-M 'P -1'
_atom_sites_solution_hydrogens geom
_atom_sites_solution_primary direct
_atom_sites_solution_secondary difmap
_audit_creation_method SHELXL-97
_cell_angle_alpha 88.849(3)
_cell_angle_beta 72.115(4)
_cell_angle_gamma 83.121(3)
_cell_formula_units_Z 1
_cell_length_a 9.7477(16)
_cell_length_b 10.2610(18)
_cell_length_c 11.0480(19)
_cell_measurement_reflns_used 5729
_cell_measurement_temperature 293(2)
_cell_measurement_theta_max 25.270
_cell_measurement_theta_min 2.9
_cell_volume 1043.9(3)
_computing_cell_refinement 'SAINT (Bruker, 2002)'
_computing_data_collection 'SMART (Bruker, 2002)'
_computing_data_reduction 'SAINT (Bruker, 2002)'
_computing_molecular_graphics 'SHELXTL (Sheldrick, 2008)'
_computing_publication_material 'SHELXTL (Sheldrick, 2008)'
_computing_structure_refinement 'SHELXL97 (Sheldrick, 2008)'
_computing_structure_solution 'SHELXS97 (Sheldrick, 2008)'
_diffrn_ambient_temperature 293(2)
_diffrn_measured_fraction_theta_full 0.981
_diffrn_measured_fraction_theta_max 0.981
_diffrn_measurement_device_type 'Bruker SMART CCD area-detector'
_diffrn_measurement_method \w
_diffrn_radiation_monochromator graphite
_diffrn_radiation_source 'fine-focus sealed tube'
_diffrn_radiation_type MoK\a
_diffrn_radiation_wavelength 0.71073
_diffrn_reflns_av_R_equivalents 0.0287
_diffrn_reflns_av_sigmaI/netI 0.0730
_diffrn_reflns_limit_h_max 10
_diffrn_reflns_limit_h_min -11
_diffrn_reflns_limit_k_max 11
_diffrn_reflns_limit_k_min -12
_diffrn_reflns_limit_l_max 13
_diffrn_reflns_limit_l_min -10
_diffrn_reflns_number 5406
_diffrn_reflns_theta_full 25.27
_diffrn_reflns_theta_max 25.27
_diffrn_reflns_theta_min 1.94
_diffrn_standards_decay_% 0
_exptl_absorpt_coefficient_mu 1.230
_exptl_absorpt_correction_T_max 0.782
_exptl_absorpt_correction_T_min 0.782
_exptl_absorpt_correction_type multi-scan
_exptl_absorpt_process_details '(SADABS; Bruker, 2002)'
_exptl_crystal_colour yellow
_exptl_crystal_density_diffrn 1.651
_exptl_crystal_density_meas 1.651
_exptl_crystal_density_method 'not measured'
_exptl_crystal_description block
_exptl_crystal_F_000 526
_exptl_crystal_size_max 0.2
_exptl_crystal_size_mid 0.2
_exptl_crystal_size_min 0.2
_refine_diff_density_max 0.941
_refine_diff_density_min -0.664
_refine_ls_extinction_method none
_refine_ls_goodness_of_fit_ref 1.020
_refine_ls_hydrogen_treatment constr
_refine_ls_matrix_type full
_refine_ls_number_parameters 316
_refine_ls_number_reflns 3783
_refine_ls_number_restraints 0
_refine_ls_restrained_S_all 1.034
_refine_ls_R_factor_all 0.0801
_refine_ls_R_factor_gt 0.0564
_refine_ls_shift/su_max 0.000
_refine_ls_shift/su_mean 0.000
_refine_ls_structure_factor_coef Fsqd
_refine_ls_weighting_details 'calc w=1/[\s^2^(Fo^2^)+(0.0678P)^2^+0.7102P] where P=(Fo^2^+2Fc^2^)/3'
_refine_ls_weighting_scheme calc
_refine_ls_wR_factor_gt 0.1246
_refine_ls_wR_factor_ref 0.1387
_reflns_number_gt 2797
_reflns_number_total 3783
_reflns_threshold_expression I>2\s(I)
_cod_data_source_file bg2420.cif
_cod_data_source_block I
_cod_database_code 2232144
_cod_database_fobs_code 2232144

loop_
_symmetry_equiv_pos_as_xyz
'x, y, z'
'-x, -y, -z'

loop_
_atom_site_type_symbol
_atom_site_label
_atom_site_fract_x
_atom_site_fract_y
_atom_site_fract_z
_atom_site_U_iso_or_equiv
_atom_site_adp_type
_atom_site_calc_flag
_atom_site_refinement_flags
_atom_site_occupancy
_atom_site_symmetry_multiplicity
Zn Zn1 0.39808(6) 0.38395(5) 0.54113(5) 0.0246(2) Uani d . 1 1
C C1 0.6671(5) 0.1755(5) 0.4727(5) 0.0305(12) Uani d . 1 1
H H1 0.7021 0.2253 0.5235 0.037 Uiso calc R 1 1
C C2 0.7546(5) 0.0643(5) 0.4098(5) 0.0318(12) Uani d . 1 1
H H2 0.8454 0.0403 0.4200 0.038 Uiso calc R 1 1
C C3 0.7059(5) -0.0093(5) 0.3327(5) 0.0304(12) Uani d . 1 1
H H3 0.7632 -0.0835 0.2900 0.036 Uiso calc R 1 1
C C4 0.5686(5) 0.0291(4) 0.3194(4) 0.0212(10) Uani d . 1 1
C C5 0.5041(5) -0.0321(4) 0.2395(4) 0.0237(11) Uani d . 1 1
C C6 0.3733(5) 0.0143(4) 0.2210(5) 0.0252(11) Uani d . 1 1
C C7 0.2859(5) 0.1260(5) 0.2933(5) 0.0253(11) Uani d . 1 1
C C8 0.1468(5) 0.1777(5) 0.2890(5) 0.0333(12) Uani d . 1 1
H H8 0.1048 0.1402 0.2352 0.040 Uiso calc R 1 1
C C9 0.0745(6) 0.2835(5) 0.3647(5) 0.0380(14) Uani d . 1 1
H H9 -0.0181 0.3176 0.3641 0.046 Uiso calc R 1 1
C C10 0.1403(5) 0.3396(5) 0.4423(5) 0.0333(13) Uani d . 1 1
H H10 0.0903 0.4124 0.4924 0.040 Uiso calc R 1 1
C C11 0.3431(5) 0.1878(4) 0.3759(4) 0.0232(10) Uani d . 1 1
C C12 0.4856(5) 0.1422(4) 0.3874(4) 0.0208(10) Uani d . 1 1
C C13 0.4616(5) -0.1529(4) 0.0957(5) 0.0243(11) Uani d . 1 1
C C14 0.4894(5) -0.2566(4) -0.0019(5) 0.0255(11) Uani d . 1 1
C C15 0.6139(5) -0.3454(5) -0.0274(5) 0.0299(12) Uani d . 1 1
H H15 0.6767 -0.3415 0.0207 0.036 Uiso calc R 1 1
C C16 0.6468(5) -0.4398(5) -0.1230(5) 0.0298(12) Uani d . 1 1
H H16 0.7298 -0.4998 -0.1371 0.036 Uiso calc R 1 1
C C17 0.5563(5) -0.4452(4) -0.1980(4) 0.0246(11) Uani d . 1 1
C C18 0.4302(5) -0.3563(4) -0.1718(4) 0.0251(11) Uani d . 1 1
H H18 0.3680 -0.3587 -0.2206 0.030 Uiso calc R 1 1
C C19 0.3971(5) -0.2648(5) -0.0741(5) 0.0271(11) Uani d . 1 1
H H19 0.3114 -0.2079 -0.0566 0.033 Uiso calc R 1 1
C C20 0.5974(6) -0.5445(5) -0.3046(5) 0.0296(12) Uani d . 1 1
C C21 -0.0493(5) 0.4022(5) 1.0852(5) 0.0307(12) Uani d . 1 1
H H23 -0.0820 0.3366 1.1424 0.037 Uiso calc R 1 1
C C22 0.0434(5) 0.3690(5) 0.9641(5) 0.0315(12) Uani d . 1 1
H H22 0.0721 0.2812 0.9401 0.038 Uiso calc R 1 1
C C23 0.0935(5) 0.4665(5) 0.8785(5) 0.0291(12) Uani d . 1 1
C C24 0.1997(5) 0.4312(5) 0.7506(5) 0.0261(11) Uani d . 1 1
N N1 0.5364(4) 0.2129(4) 0.4629(4) 0.0230(9) Uani d . 1 1
N N2 0.2706(4) 0.2945(4) 0.4484(4) 0.0248(9) Uani d . 1 1
N N3 0.5581(4) -0.1389(4) 0.1592(4) 0.0242(9) Uani d . 1 1
H H4 0.6385 -0.1880 0.1506 0.029 Uiso calc R 1 1
N N4 0.3485(4) -0.0610(4) 0.1302(4) 0.0256(9) Uani d . 1 1
O O1 0.6824(5) -0.6414(4) -0.3044(4) 0.0562(12) Uani d . 1 1
O O2 0.5370(4) -0.5184(3) -0.3944(3) 0.0269(8) Uani d . 1 1
O O3 0.2806(4) 0.3234(3) 0.7355(3) 0.0326(8) Uani d . 1 1
O O4 0.2120(4) 0.5109(3) 0.6606(3) 0.0333(8) Uani d . 1 1
O O1W 0.0693(8) -0.0278(10) 0.0842(10) 0.193(5) Uani d . 1 1
O O2W 0.9457(7) 0.2012(9) 0.7044(9) 0.165(4) Uani d . 1 1

loop_
_atom_site_aniso_label
_atom_site_aniso_U_11
_atom_site_aniso_U_22
_atom_site_aniso_U_33
_atom_site_aniso_U_12
_atom_site_aniso_U_13
_atom_site_aniso_U_23
Zn1 0.0281(3) 0.0233(3) 0.0200(3) -0.0011(2) -0.0043(2) -0.0080(2)
C1 0.030(3) 0.034(3) 0.028(3) 0.000(2) -0.011(2) -0.012(2)
C2 0.023(3) 0.038(3) 0.038(3) 0.001(2) -0.015(2) -0.011(2)
C3 0.032(3) 0.026(3) 0.033(3) 0.005(2) -0.013(2) -0.008(2)
C4 0.027(2) 0.017(2) 0.019(2) -0.0010(19) -0.007(2) -0.0037(19)
C5 0.029(3) 0.022(2) 0.019(3) 0.002(2) -0.009(2) -0.008(2)
C6 0.032(3) 0.025(3) 0.020(3) -0.006(2) -0.009(2) -0.003(2)
C7 0.030(3) 0.025(2) 0.022(3) 0.001(2) -0.011(2) -0.003(2)
C8 0.032(3) 0.031(3) 0.040(3) 0.002(2) -0.018(3) -0.009(2)
C9 0.033(3) 0.036(3) 0.046(4) 0.011(2) -0.019(3) -0.011(3)
C10 0.028(3) 0.030(3) 0.037(3) 0.009(2) -0.007(2) -0.010(2)
C11 0.024(2) 0.027(3) 0.017(3) -0.004(2) -0.004(2) -0.001(2)
C12 0.024(2) 0.018(2) 0.017(2) -0.0006(19) -0.003(2) -0.0024(19)
C13 0.028(3) 0.024(3) 0.023(3) -0.001(2) -0.011(2) -0.001(2)
C14 0.033(3) 0.022(2) 0.021(3) -0.004(2) -0.007(2) -0.003(2)
C15 0.039(3) 0.028(3) 0.027(3) 0.003(2) -0.019(2) -0.011(2)
C16 0.034(3) 0.025(3) 0.033(3) 0.003(2) -0.016(2) -0.005(2)
C17 0.039(3) 0.019(2) 0.018(3) -0.004(2) -0.011(2) -0.0010(19)
C18 0.033(3) 0.025(3) 0.021(3) -0.008(2) -0.012(2) 0.001(2)
C19 0.028(3) 0.028(3) 0.025(3) 0.001(2) -0.008(2) -0.004(2)
C20 0.036(3) 0.024(3) 0.029(3) 0.000(2) -0.012(2) -0.004(2)
C21 0.029(3) 0.032(3) 0.026(3) 0.002(2) -0.003(2) 0.001(2)
C22 0.029(3) 0.033(3) 0.027(3) 0.002(2) -0.002(2) -0.009(2)
C23 0.025(3) 0.038(3) 0.022(3) 0.002(2) -0.004(2) -0.010(2)
C24 0.022(2) 0.032(3) 0.024(3) 0.000(2) -0.008(2) -0.009(2)
N1 0.026(2) 0.022(2) 0.022(2) -0.0031(17) -0.0075(18) -0.0031(17)
N2 0.030(2) 0.020(2) 0.023(2) 0.0034(17) -0.0070(18) -0.0079(17)
N3 0.024(2) 0.025(2) 0.024(2) 0.0051(17) -0.0101(18) -0.0102(17)
N4 0.029(2) 0.025(2) 0.024(2) 0.0014(17) -0.0113(18) -0.0052(17)
O1 0.084(3) 0.042(2) 0.048(3) 0.023(2) -0.038(2) -0.021(2)
O2 0.0374(19) 0.0286(18) 0.0185(18) -0.0098(15) -0.0122(16) -0.0003(14)
O3 0.0286(18) 0.037(2) 0.026(2) 0.0072(16) -0.0025(16) -0.0083(16)
O4 0.034(2) 0.038(2) 0.022(2) 0.0040(16) -0.0042(16) -0.0012(16)
O1W 0.133(6) 0.237(10) 0.239(11) 0.082(6) -0.129(7) -0.141(9)
O2W 0.077(5) 0.214(9) 0.183(9) 0.004(5) -0.022(5) 0.052(7)

loop_
_atom_type_symbol
_atom_type_description
_atom_type_scat_dispersion_real
_atom_type_scat_dispersion_imag
_atom_type_scat_source
C C 0.0033 0.0016 'International Tables Vol C Tables 4.2.6.8 and 6.1.1.4'
H H 0.0000 0.0000 'International Tables Vol C Tables 4.2.6.8 and 6.1.1.4'
N N 0.0061 0.0033 'International Tables Vol C Tables 4.2.6.8 and 6.1.1.4'
O O 0.0106 0.0060 'International Tables Vol C Tables 4.2.6.8 and 6.1.1.4'
Zn Zn 0.2839 1.4301 'International Tables Vol C Tables 4.2.6.8 and 6.1.1.4'

loop_
_geom_angle_atom_site_label_1
_geom_angle_atom_site_label_2
_geom_angle_atom_site_label_3
_geom_angle_site_symmetry_1
_geom_angle_site_symmetry_3
_geom_angle
O2 Zn1 O2 1_566 2_655 78.91(13)
O2 Zn1 N1 1_566 . 100.31(14)
O2 Zn1 N1 2_655 . 101.54(14)
O2 Zn1 N2 1_566 . 171.64(14)
O2 Zn1 N2 2_655 . 93.17(14)
N1 Zn1 N2 . . 78.50(14)
O2 Zn1 O4 1_566 . 90.24(13)
O2 Zn1 O4 2_655 . 96.74(13)
N1 Zn1 O4 . . 160.32(14)
N2 Zn1 O4 . . 93.37(14)
O2 Zn1 O3 1_566 . 92.56(13)
O2 Zn1 O3 2_655 . 155.21(12)
N1 Zn1 O3 . . 102.89(14)
N2 Zn1 O3 . . 95.77(14)
O4 Zn1 O3 . . 59.73(13)
O2 Zn1 C24 1_566 . 90.48(14)
O2 Zn1 C24 2_655 . 126.02(15)
N1 Zn1 C24 . . 132.44(16)
N2 Zn1 C24 . . 96.40(15)
O4 Zn1 C24 . . 29.87(14)
O3 Zn1 C24 . . 29.89(14)
N1 C1 C2 . . 122.6(4)
N1 C1 H1 . . 118.7
C2 C1 H1 . . 118.7
C3 C2 C1 . . 119.6(4)
C3 C2 H2 . . 120.2
C1 C2 H2 . . 120.2
C2 C3 C4 . . 118.9(4)
C2 C3 H3 . . 120.5
C4 C3 H3 . . 120.5
C3 C4 C12 . . 118.2(4)
C3 C4 C5 . . 126.3(4)
C12 C4 C5 . . 115.5(4)
N3 C5 C6 . . 105.5(4)
N3 C5 C4 . . 129.5(4)
C6 C5 C4 . . 124.8(4)
N4 C6 C5 . . 110.1(4)
N4 C6 C7 . . 129.9(4)
C5 C6 C7 . . 120.0(4)
C11 C7 C8 . . 117.4(4)
C11 C7 C6 . . 117.2(4)
C8 C7 C6 . . 125.4(4)
C9 C8 C7 . . 119.3(5)
C9 C8 H8 . . 120.4
C7 C8 H8 . . 120.4
C8 C9 C10 . . 119.4(5)
C8 C9 H9 . . 120.3
C10 C9 H9 . . 120.3
N2 C10 C9 . . 123.1(5)
N2 C10 H10 . . 118.5
C9 C10 H10 . . 118.5
N2 C11 C7 . . 122.4(4)
N2 C11 C12 . . 115.9(4)
C7 C11 C12 . . 121.8(4)
N1 C12 C4 . . 121.7(4)
N1 C12 C11 . . 117.7(4)
C4 C12 C11 . . 120.6(4)
N4 C13 N3 . . 111.6(4)
N4 C13 C14 . . 127.0(4)
N3 C13 C14 . . 121.4(4)
C19 C14 C15 . . 118.3(4)
C19 C14 C13 . . 121.7(4)
C15 C14 C13 . . 120.0(4)
C16 C15 C14 . . 121.4(5)
C16 C15 H15 . . 119.3
C14 C15 H15 . . 119.3
C15 C16 C17 . . 120.2(5)
C15 C16 H16 . . 119.9
C17 C16 H16 . . 119.9
C16 C17 C18 . . 118.4(4)
C16 C17 C20 . . 119.3(4)
C18 C17 C20 . . 122.3(4)
C19 C18 C17 . . 120.6(4)
C19 C18 H18 . . 119.7
C17 C18 H18 . . 119.7
C18 C19 C14 . . 121.0(4)
C18 C19 H19 . . 119.5
C14 C19 H19 . . 119.5
O1 C20 O2 . . 124.2(5)
O1 C20 C17 . . 120.2(5)
O2 C20 C17 . . 115.6(4)
C22 C21 C23 . 2_567 120.2(5)
C22 C21 H23 . . 119.9
C23 C21 H23 2_567 . 119.9
C21 C22 C23 . . 120.3(5)
C21 C22 H22 . . 119.9
C23 C22 H22 . . 119.9
C22 C23 C21 . 2_567 119.5(5)
C22 C23 C24 . . 120.4(4)
C21 C23 C24 2_567 . 120.0(5)
O4 C24 O3 . . 120.6(4)
O4 C24 C23 . . 120.1(4)
O3 C24 C23 . . 119.2(5)
O4 C24 Zn1 . . 59.6(2)
O3 C24 Zn1 . . 61.2(2)
C23 C24 Zn1 . . 174.0(3)
C1 N1 C12 . . 119.0(4)
C1 N1 Zn1 . . 127.1(3)
C12 N1 Zn1 . . 113.7(3)
C10 N2 C11 . . 118.4(4)
C10 N2 Zn1 . . 127.5(3)
C11 N2 Zn1 . . 113.5(3)
C13 N3 C5 . . 107.5(4)
C13 N3 H4 . . 126.2
C5 N3 H4 . . 126.2
C13 N4 C6 . . 105.3(4)
C20 O2 Zn1 . 1_544 132.2(3)
C20 O2 Zn1 . 2_655 125.3(3)
Zn1 O2 Zn1 1_544 2_655 101.09(13)
C24 O3 Zn1 . . 88.9(3)
C24 O4 Zn1 . . 90.6(3)

loop_
_geom_bond_atom_site_label_1
_geom_bond_atom_site_label_2
_geom_bond_site_symmetry_2
_geom_bond_distance
Zn1 O2 1_566 2.071(3)
Zn1 O2 2_655 2.102(3)
Zn1 N1 . 2.103(4)
Zn1 N2 . 2.128(4)
Zn1 O4 . 2.182(3)
Zn1 O3 . 2.217(4)
Zn1 C24 . 2.530(5)
C1 N1 . 1.322(6)
C1 C2 . 1.396(7)
C1 H1 . 0.9300
C2 C3 . 1.371(7)
C2 H2 . 0.9300
C3 C4 . 1.400(6)
C3 H3 . 0.9300
C4 C12 . 1.415(6)
C4 C5 . 1.424(6)
C5 N3 . 1.370(5)
C5 C6 . 1.379(6)
C6 N4 . 1.374(6)
C6 C7 . 1.436(6)
C7 C11 . 1.403(6)
C7 C8 . 1.410(6)
C8 C9 . 1.366(7)
C8 H8 . 0.9300
C9 C10 . 1.388(7)
C9 H9 . 0.9300
C10 N2 . 1.320(6)
C10 H10 . 0.9300
C11 N2 . 1.358(6)
C11 C12 . 1.455(6)
C12 N1 . 1.352(6)
C13 N4 . 1.326(6)
C13 N3 . 1.356(6)
C13 C14 . 1.472(6)
C14 C19 . 1.384(7)
C14 C15 . 1.385(6)
C15 C16 . 1.384(7)
C15 H15 . 0.9300
C16 C17 . 1.390(7)
C16 H16 . 0.9300
C17 C18 . 1.396(6)
C17 C20 . 1.499(6)
C18 C19 . 1.380(6)
C18 H18 . 0.9300
C19 H19 . 0.9300
C20 O1 . 1.216(6)
C20 O2 . 1.310(6)
C21 C22 . 1.388(7)
C21 C23 2_567 1.392(7)
C21 H23 . 0.9300
C22 C23 . 1.388(7)
C22 H22 . 0.9300
C23 C21 2_567 1.392(7)
C23 C24 . 1.494(7)
C24 O4 . 1.260(6)
C24 O3 . 1.261(5)
N3 H4 . 0.8600
O2 Zn1 1_544 2.071(3)
O2 Zn1 2_655 2.102(3)
O1 O2W 1_544 2.891(9)
O1W O2W 2_656 2.886(14)
O1W N4 . 2.899(10)

loop_
_geom_hbond_atom_site_label_D
_geom_hbond_atom_site_label_H
_geom_hbond_atom_site_label_A
_geom_hbond_site_symmetry_A
_geom_hbond_distance_DH
_geom_hbond_distance_HA
_geom_hbond_distance_DA
_geom_hbond_angle_DHA
N3 H4 O3 2_656 0.86 2.10 2.781(5) 135.7
